data_2229157
loop_
_publ_author_name
'Shi, Hai-Bo'
'Li, Hai-Bo'
'Hu, Wei-Xiao'

_publ_section_title
;
 <i>N</i>-(3-Methoxyphenyl)-4-{4-methyl-2-[(methyl)(4-methylphenyl)amino]-1,3-thiazol-5-yl}pyrimidin-2-amine
;
_journal_coeditor_code NG5080
_journal_issue 2
_journal_name_full 'Acta Crystallographica Section E'
_journal_page_first o261
_journal_paper_doi 10.1107/S1600536810053559
_journal_volume 67
_journal_year 2011
_chemical_formula_iupac 'C23 H23 N5 O S'
_chemical_formula_moiety 'C23 H23 N5 O S'
_chemical_formula_sum 'C23 H23 N5 O S'
_chemical_formula_weight 417.52
_chemical_melting_point_gt 456
_chemical_melting_point_lt 453
_chemical_name_systematic
;
<i>N</i>-(3-Methoxyphenyl)-4-{4-methyl-2-[(methyl)(4-methylphenyl)amino]-
1,3-thiazol-5-yl}pyrimidin-2-amine
;
_space_group_IT_number 2
_symmetry_cell_setting triclinic
_symmetry_space_group_name_Hall '-P 1'
_symmetry_space_group_name_H-M 'P -1'
_atom_sites_solution_hydrogens geom
_atom_sites_solution_primary direct
_atom_sites_solution_secondary difmap
_audit_creation_method SHELXL-97
_cell_angle_alpha 74.290(9)
_cell_angle_beta 87.960(10)
_cell_angle_gamma 68.281(7)
_cell_formula_units_Z 4
_cell_length_a 10.280(3)
_cell_length_b 12.413(2)
_cell_length_c 17.671(4)
_cell_measurement_reflns_used 5913
_cell_measurement_temperature 153(2)
_cell_measurement_theta_max 27.49
_cell_measurement_theta_min 3.01
_cell_volume 2011.3(8)
_computing_cell_refinement 'CrystalClear (Rigaku/MSC, 2008)'
_computing_data_collection 'CrystalClear (Rigaku/MSC, 2008)'
_computing_data_reduction 'CrystalClear (Rigaku/MSC, 2008)'
_computing_molecular_graphics 'SHELXTL (Sheldrick, 2008)'
_computing_publication_material 'publCIF (Westrip, 2010)'
_computing_structure_refinement 'SHELXL97 (Sheldrick, 2008)'
_computing_structure_solution 'SHELXS97 (Sheldrick, 2008)'
_diffrn_ambient_temperature 153(2)
_diffrn_detector_area_resol_mean 28.5714
_diffrn_measured_fraction_theta_full 0.981
_diffrn_measured_fraction_theta_max 0.981
_diffrn_measurement_device_type 'Rigaku AFC10/Saturn724+'
_diffrn_measurement_method 'phi and omega'
_diffrn_radiation_monochromator graphite
_diffrn_radiation_source 'fine-focus sealed tube'
_diffrn_radiation_type MoK\a
_diffrn_radiation_wavelength 0.71073
_diffrn_reflns_av_R_equivalents 0.0283
_diffrn_reflns_av_sigmaI/netI 0.0457
_diffrn_reflns_limit_h_max 13
_diffrn_reflns_limit_h_min -13
_diffrn_reflns_limit_k_max 12
_diffrn_reflns_limit_k_min -16
_diffrn_reflns_limit_l_max 21
_diffrn_reflns_limit_l_min -22
_diffrn_reflns_number 19475
_diffrn_reflns_theta_full 27.48
_diffrn_reflns_theta_max 27.48
_diffrn_reflns_theta_min 3.10
_diffrn_standards_decay_% 0
_diffrn_standards_interval_count 0
_diffrn_standards_interval_time 0
_diffrn_standards_number 0
_exptl_absorpt_coefficient_mu 0.187
_exptl_absorpt_correction_T_max 0.9582
_exptl_absorpt_correction_T_min 0.9289
_exptl_absorpt_correction_type multi-scan
_exptl_absorpt_process_details '(CrystalClear; Rigaku/MSC, 2008)'
_exptl_crystal_colour Yellow
_exptl_crystal_density_diffrn 1.379
_exptl_crystal_density_method 'not measured'
_exptl_crystal_description Block
_exptl_crystal_F_000 880
_exptl_crystal_size_max 0.40
_exptl_crystal_size_mid 0.40
_exptl_crystal_size_min 0.23
_refine_diff_density_max 0.337
_refine_diff_density_min -0.248
_refine_ls_extinction_method none
_refine_ls_goodness_of_fit_ref 1.028
_refine_ls_hydrogen_treatment constr
_refine_ls_matrix_type full
_refine_ls_number_parameters 551
_refine_ls_number_reflns 9061
_refine_ls_number_restraints 0
_refine_ls_restrained_S_all 1.028
_refine_ls_R_factor_all 0.0652
_refine_ls_R_factor_gt 0.0434
_refine_ls_shift/su_max 0.002
_refine_ls_shift/su_mean 0.000
_refine_ls_structure_factor_coef Fsqd
_refine_ls_weighting_details 'calc w=1/[\s^2^(Fo^2^)+(0.0641P)^2^+0.0000P] where P=(Fo^2^+2Fc^2^)/3'
_refine_ls_weighting_scheme calc
_refine_ls_wR_factor_gt 0.1054
_refine_ls_wR_factor_ref 0.1153
_reflns_number_gt 6741
_reflns_number_total 9061
_reflns_threshold_expression I>2sigma(I)
_cod_data_source_file ng5080.cif
_cod_data_source_block I
_cod_database_code 2229157
_cod_database_fobs_code 2229157

loop_
_symmetry_equiv_pos_as_xyz
'x, y, z'
'-x, -y, -z'

loop_
_atom_site_type_symbol
_atom_site_label
_atom_site_fract_x
_atom_site_fract_y
_atom_site_fract_z
_atom_site_U_iso_or_equiv
_atom_site_adp_type
_atom_site_calc_flag
_atom_site_refinement_flags
_atom_site_occupancy
_atom_site_disorder_assembly
_atom_site_disorder_group
S S1 0.50315(4) 0.38212(4) 0.11927(2) 0.02004(11) Uani d . 1 . .
O O1 0.31361(12) 0.76460(10) 0.16457(7) 0.0297(3) Uani d . 1 . .
N N1 0.74892(14) 0.22921(12) 0.20606(8) 0.0237(3) Uani d . 1 . .
N N2 0.66177(14) 0.16781(12) 0.11226(8) 0.0215(3) Uani d . 1 . .
N N3 0.07766(14) 0.54098(12) -0.08838(8) 0.0226(3) Uani d . 1 . .
N N4 0.25101(14) 0.50344(11) 0.01314(7) 0.0183(3) Uani d . 1 . .
C C1 0.61409(18) 0.34713(15) 0.29291(9) 0.0233(4) Uani d . 1 . .
H H1 0.5369 0.3255 0.2855 0.028 Uiso calc R 1 . .
C C2 0.60597(19) 0.41897(16) 0.34179(10) 0.0287(4) Uani d . 1 . .
H H2 0.5222 0.4465 0.3674 0.034 Uiso calc R 1 . .
C C3 0.7163(2) 0.45221(16) 0.35466(10) 0.0301(4) Uani d . 1 . .
C C4 0.8380(2) 0.40956(16) 0.31677(10) 0.0307(4) Uani d . 1 . .
H H4 0.9158 0.4298 0.3252 0.037 Uiso calc R 1 . .
C C5 0.84791(18) 0.33830(16) 0.26710(10) 0.0264(4) Uani d . 1 . .
H H5 0.9317 0.3108 0.2414 0.032 Uiso calc R 1 . .
C C6 0.73559(17) 0.30653(14) 0.25448(9) 0.0202(3) Uani d . 1 . .
C C7 0.64954(17) 0.24899(14) 0.14957(9) 0.0204(3) Uani d . 1 . .
C C8 0.55242(17) 0.20873(14) 0.05698(9) 0.0203(3) Uani d . 1 . .
C C9 0.45492(16) 0.32321(14) 0.05084(9) 0.0186(3) Uani d . 1 . .
C C10 0.32638(16) 0.39460(14) 0.00112(9) 0.0186(3) Uani d . 1 . .
C C11 0.27980(18) 0.35759(15) -0.05700(10) 0.0257(4) Uani d . 1 . .
H H11 0.3320 0.2823 -0.0668 0.031 Uiso calc R 1 . .
C C12 0.15554(18) 0.43451(15) -0.09934(10) 0.0266(4) Uani d . 1 . .
H H12 0.1230 0.4102 -0.1391 0.032 Uiso calc R 1 . .
C C13 0.13195(16) 0.57067(14) -0.03208(9) 0.0191(3) Uani d . 1 . .
C C14 0.06599(17) 0.74316(14) 0.02929(9) 0.0202(3) Uani d . 1 . .
C C15 -0.05486(18) 0.83747(15) 0.03962(10) 0.0272(4) Uani d . 1 . .
H H15 -0.1416 0.8547 0.0126 0.033 Uiso calc R 1 . .
C C16 -0.04857(19) 0.90526(16) 0.08867(10) 0.0316(4) Uani d . 1 . .
H H16 -0.1305 0.9703 0.0941 0.038 Uiso calc R 1 . .
C C17 0.07593(19) 0.87930(15) 0.12995(10) 0.0278(4) Uani d . 1 . .
H H17 0.0801 0.9256 0.1641 0.033 Uiso calc R 1 . .
C C18 0.19478(17) 0.78470(14) 0.12089(10) 0.0225(4) Uani d . 1 . .
C C19 0.19246(17) 0.71745(14) 0.07009(9) 0.0213(4) Uani d . 1 . .
H H19 0.2757 0.6549 0.0632 0.026 Uiso calc R 1 . .
C C20 0.7059(3) 0.52907(19) 0.40976(12) 0.0483(6) Uani d . 1 . .
H H20A 0.7917 0.5462 0.4096 0.058 Uiso calc R 1 . .
H H20B 0.6946 0.4857 0.4633 0.058 Uiso calc R 1 . .
H H20C 0.6248 0.6051 0.3921 0.058 Uiso calc R 1 . .
C C21 0.87705(18) 0.12023(16) 0.21626(11) 0.0303(4) Uani d . 1 . .
H H21A 0.8514 0.0509 0.2184 0.036 Uiso calc R 1 . .
H H21B 0.9303 0.1054 0.2654 0.036 Uiso calc R 1 . .
H H21C 0.9348 0.1318 0.1717 0.036 Uiso calc R 1 . .
C C22 0.55248(19) 0.12289(15) 0.01110(10) 0.0276(4) Uani d . 1 . .
H H22A 0.6287 0.0447 0.0330 0.033 Uiso calc R 1 . .
H H22B 0.5664 0.1557 -0.0442 0.033 Uiso calc R 1 . .
H H22C 0.4624 0.1123 0.0147 0.033 Uiso calc R 1 . .
C C23 0.42224(18) 0.64788(16) 0.17922(11) 0.0312(4) Uani d . 1 . .
H H23A 0.3823 0.5860 0.1995 0.037 Uiso calc R 1 . .
H H23B 0.4933 0.6396 0.2182 0.037 Uiso calc R 1 . .
H H23C 0.4658 0.6378 0.1301 0.037 Uiso calc R 1 . .
S S1' 0.62905(4) 0.02186(4) 0.35481(2) 0.02269(11) Uani d . 1 . .
O O1' 0.32556(14) 0.34116(11) 0.45343(7) 0.0364(3) Uani d . 1 . .
N N1' 0.86877(15) -0.12792(13) 0.44911(8) 0.0268(3) Uani d . 1 . .
N N2' 0.81090(15) -0.18076(13) 0.34154(9) 0.0273(3) Uani d . 1 . .
N N3' 0.21894(15) 0.16941(12) 0.14055(8) 0.0236(3) Uani d . 1 . .
N N4' 0.39489(14) 0.14313(11) 0.23753(8) 0.0188(3) Uani d . 1 . .
C C1' 0.80415(18) 0.07463(16) 0.46503(10) 0.0269(4) Uani d . 1 . .
H H1' 0.8030 0.1065 0.4096 0.032 Uiso calc R 1 . .
C C2' 0.7700(2) 0.15134(17) 0.51301(11) 0.0312(4) Uani d . 1 . .
H H2' 0.7424 0.2357 0.4895 0.037 Uiso calc R 1 . .
C C3' 0.7748(2) 0.10854(18) 0.59446(11) 0.0336(4) Uani d . 1 . .
C C4' 0.8157(2) -0.01508(18) 0.62604(11) 0.0324(4) Uani d . 1 . .
H H4' 0.8218 -0.0473 0.6816 0.039 Uiso calc R 1 . .
C C5' 0.84775(19) -0.09272(17) 0.57929(10) 0.0279(4) Uani d . 1 . .
H H5' 0.8753 -0.1770 0.6030 0.033 Uiso calc R 1 . .
C C6' 0.84012(17) -0.04864(16) 0.49739(10) 0.0250(4) Uani d . 1 . .
C C7' 0.78435(17) -0.10428(15) 0.38390(10) 0.0237(4) Uani d . 1 . .
C C8' 0.70529(18) -0.14324(15) 0.28392(10) 0.0259(4) Uani d . 1 . .
C C9' 0.59585(17) -0.03712(14) 0.28235(9) 0.0212(4) Uani d . 1 . .
C C10' 0.46677(17) 0.02952(14) 0.23224(9) 0.0204(3) Uani d . 1 . .
C C11' 0.41421(19) -0.01837(16) 0.18333(10) 0.0269(4) Uani d . 1 . .
H H11' 0.4618 -0.0989 0.1807 0.032 Uiso calc R 1 . .
C C12' 0.29073(19) 0.05571(15) 0.13900(10) 0.0270(4) Uani d . 1 . .
H H12' 0.2542 0.0242 0.1052 0.032 Uiso calc R 1 . .
C C13' 0.27571(17) 0.20653(14) 0.19190(9) 0.0195(3) Uani d . 1 . .
C C14' 0.20829(16) 0.38181(14) 0.24965(9) 0.0194(3) Uani d . 1 . .
C C15' 0.13941(18) 0.50655(15) 0.22759(10) 0.0260(4) Uani d . 1 . .
H H15' 0.0979 0.5474 0.1755 0.031 Uiso calc R 1 . .
C C16' 0.1311(2) 0.57126(16) 0.28114(12) 0.0328(4) Uani d . 1 . .
H H16' 0.0825 0.6563 0.2658 0.039 Uiso calc R 1 . .
C C17' 0.1926(2) 0.51390(16) 0.35649(11) 0.0327(4) Uani d . 1 . .
H H17' 0.1850 0.5586 0.3935 0.039 Uiso calc R 1 . .
C C18' 0.26553(18) 0.39037(16) 0.37766(10) 0.0251(4) Uani d . 1 . .
C C19' 0.27451(17) 0.32300(15) 0.32526(9) 0.0210(3) Uani d . 1 . .
H H19' 0.3249 0.2382 0.3405 0.025 Uiso calc R 1 . .
C C20' 0.7379(3) 0.1922(2) 0.64597(13) 0.0567(7) Uani d . 1 . .
H H20D 0.6760 0.1704 0.6856 0.068 Uiso calc R 1 . .
H H20E 0.6897 0.2754 0.6136 0.068 Uiso calc R 1 . .
H H20F 0.8238 0.1856 0.6724 0.068 Uiso calc R 1 . .
C C21' 0.96868(19) -0.25356(16) 0.47869(12) 0.0358(5) Uani d . 1 . .
H H21D 0.9171 -0.3061 0.5006 0.043 Uiso calc R 1 . .
H H21E 1.0339 -0.2588 0.5199 0.043 Uiso calc R 1 . .
H H21F 1.0214 -0.2794 0.4353 0.043 Uiso calc R 1 . .
C C22' 0.7241(2) -0.22037(18) 0.22881(12) 0.0422(5) Uani d . 1 . .
H H22D 0.8231 -0.2735 0.2320 0.051 Uiso calc R 1 . .
H H22E 0.6952 -0.1686 0.1747 0.051 Uiso calc R 1 . .
H H22F 0.6664 -0.2693 0.2438 0.051 Uiso calc R 1 . .
C C23' 0.4145(2) 0.21765(16) 0.47661(10) 0.0311(4) Uani d . 1 . .
H H23D 0.3615 0.1684 0.4712 0.037 Uiso calc R 1 . .
H H23E 0.4501 0.1951 0.5317 0.037 Uiso calc R 1 . .
H H23F 0.4936 0.2039 0.4430 0.037 Uiso calc R 1 . .
N N5 0.05080(14) 0.68186(12) -0.02343(8) 0.0225(3) Uani d . 1 . .
H H0 -0.0238 0.7215 -0.0569 0.036(6) Uiso calc R 1 . .
N N5' 0.19792(14) 0.32157(12) 0.19486(8) 0.0212(3) Uani d . 1 . .
H H0' 0.1314 0.3641 0.1567 0.029(5) Uiso calc R 1 . .

loop_
_atom_site_aniso_label
_atom_site_aniso_U_11
_atom_site_aniso_U_22
_atom_site_aniso_U_33
_atom_site_aniso_U_12
_atom_site_aniso_U_13
_atom_site_aniso_U_23
S1 0.01671(19) 0.0193(2) 0.0227(2) -0.00196(15) -0.00337(16) -0.00978(17)
O1 0.0243(6) 0.0262(7) 0.0397(7) -0.0040(5) -0.0083(6) -0.0170(6)
N1 0.0176(7) 0.0247(8) 0.0249(7) 0.0006(6) -0.0038(6) -0.0121(6)
N2 0.0193(7) 0.0222(7) 0.0209(7) -0.0032(5) -0.0003(6) -0.0090(6)
N3 0.0186(7) 0.0256(8) 0.0212(7) -0.0033(6) -0.0033(6) -0.0094(6)
N4 0.0169(6) 0.0182(7) 0.0180(7) -0.0034(5) 0.0000(5) -0.0067(5)
C1 0.0204(8) 0.0272(9) 0.0201(8) -0.0070(7) -0.0018(7) -0.0053(7)
C2 0.0279(9) 0.0303(10) 0.0222(9) -0.0042(7) 0.0002(7) -0.0076(8)
C3 0.0407(11) 0.0258(9) 0.0211(9) -0.0085(8) -0.0074(8) -0.0065(7)
C4 0.0348(10) 0.0340(10) 0.0270(9) -0.0183(8) -0.0060(8) -0.0056(8)
C5 0.0233(9) 0.0352(10) 0.0213(9) -0.0132(7) 0.0009(7) -0.0059(8)
C6 0.0199(8) 0.0206(8) 0.0163(8) -0.0041(6) -0.0031(6) -0.0036(7)
C7 0.0177(8) 0.0201(8) 0.0207(8) -0.0041(6) 0.0008(6) -0.0052(7)
C8 0.0205(8) 0.0204(8) 0.0196(8) -0.0053(6) 0.0023(6) -0.0084(7)
C9 0.0179(8) 0.0200(8) 0.0185(8) -0.0054(6) 0.0003(6) -0.0084(7)
C10 0.0165(7) 0.0203(8) 0.0186(8) -0.0055(6) 0.0018(6) -0.0071(7)
C11 0.0212(8) 0.0255(9) 0.0292(9) -0.0010(7) -0.0036(7) -0.0160(8)
C12 0.0244(9) 0.0309(10) 0.0253(9) -0.0064(7) -0.0042(7) -0.0141(8)
C13 0.0181(8) 0.0217(8) 0.0162(8) -0.0061(6) 0.0017(6) -0.0054(6)
C14 0.0224(8) 0.0186(8) 0.0178(8) -0.0044(6) -0.0012(7) -0.0064(7)
C15 0.0222(9) 0.0257(9) 0.0271(9) 0.0008(7) -0.0066(7) -0.0099(8)
C16 0.0251(9) 0.0278(10) 0.0356(10) 0.0027(7) -0.0046(8) -0.0160(8)
C17 0.0290(9) 0.0237(9) 0.0311(10) -0.0038(7) -0.0019(8) -0.0162(8)
C18 0.0218(8) 0.0205(8) 0.0252(9) -0.0073(7) -0.0023(7) -0.0064(7)
C19 0.0190(8) 0.0201(8) 0.0233(8) -0.0041(6) 0.0005(7) -0.0081(7)
C20 0.0673(16) 0.0416(12) 0.0410(12) -0.0169(11) -0.0073(11) -0.0226(10)
C21 0.0207(9) 0.0302(10) 0.0326(10) 0.0022(7) -0.0060(8) -0.0126(8)
C22 0.0285(9) 0.0221(9) 0.0294(9) -0.0019(7) -0.0033(8) -0.0130(7)
C23 0.0217(9) 0.0282(10) 0.0412(11) -0.0024(7) -0.0087(8) -0.0139(8)
S1' 0.0201(2) 0.0222(2) 0.0229(2) -0.00219(16) -0.00535(17) -0.00906(17)
O1' 0.0433(8) 0.0365(8) 0.0248(7) -0.0039(6) -0.0043(6) -0.0159(6)
N1' 0.0207(7) 0.0268(8) 0.0279(8) -0.0031(6) -0.0071(6) -0.0064(6)
N2' 0.0223(7) 0.0244(8) 0.0308(8) -0.0016(6) -0.0017(6) -0.0104(7)
N3' 0.0215(7) 0.0252(8) 0.0238(7) -0.0068(6) -0.0044(6) -0.0081(6)
N4' 0.0176(7) 0.0187(7) 0.0187(7) -0.0053(5) -0.0003(5) -0.0049(5)
C1' 0.0254(9) 0.0333(10) 0.0225(9) -0.0136(7) -0.0051(7) -0.0040(8)
C2' 0.0342(10) 0.0330(10) 0.0298(10) -0.0180(8) -0.0047(8) -0.0057(8)
C3' 0.0375(11) 0.0421(12) 0.0317(10) -0.0235(9) 0.0017(8) -0.0145(9)
C4' 0.0332(10) 0.0455(12) 0.0233(9) -0.0225(9) -0.0010(8) -0.0057(8)
C5' 0.0252(9) 0.0315(10) 0.0254(9) -0.0137(7) -0.0068(7) -0.0001(8)
C6' 0.0160(8) 0.0310(10) 0.0280(9) -0.0091(7) -0.0041(7) -0.0071(8)
C7' 0.0194(8) 0.0235(9) 0.0250(9) -0.0052(7) -0.0009(7) -0.0052(7)
C8' 0.0240(9) 0.0236(9) 0.0286(9) -0.0041(7) 0.0000(7) -0.0112(7)
C9' 0.0229(8) 0.0195(8) 0.0200(8) -0.0057(7) -0.0022(7) -0.0062(7)
C10' 0.0221(8) 0.0208(8) 0.0175(8) -0.0072(6) 0.0006(7) -0.0050(7)
C11' 0.0287(9) 0.0236(9) 0.0281(9) -0.0069(7) -0.0039(8) -0.0101(7)
C12' 0.0310(10) 0.0288(10) 0.0245(9) -0.0114(8) -0.0038(8) -0.0114(8)
C13' 0.0190(8) 0.0224(8) 0.0165(8) -0.0081(6) 0.0017(6) -0.0043(7)
C14' 0.0133(7) 0.0231(8) 0.0230(8) -0.0077(6) 0.0025(6) -0.0070(7)
C15' 0.0223(9) 0.0244(9) 0.0295(9) -0.0076(7) -0.0030(7) -0.0057(7)
C16' 0.0289(10) 0.0208(9) 0.0463(12) -0.0051(7) -0.0039(9) -0.0105(8)
C17' 0.0318(10) 0.0302(10) 0.0396(11) -0.0071(8) 0.0013(9) -0.0213(9)
C18' 0.0223(8) 0.0304(9) 0.0239(9) -0.0086(7) 0.0015(7) -0.0114(7)
C19' 0.0178(8) 0.0220(8) 0.0233(8) -0.0063(6) 0.0033(7) -0.0082(7)
C20' 0.091(2) 0.0563(15) 0.0408(13) -0.0408(14) 0.0134(13) -0.0252(11)
C21' 0.0256(10) 0.0303(10) 0.0405(11) 0.0005(8) -0.0110(9) -0.0064(9)
C22' 0.0319(11) 0.0401(12) 0.0520(13) 0.0012(9) -0.0059(10) -0.0285(10)
C23' 0.0325(10) 0.0335(10) 0.0235(9) -0.0081(8) -0.0051(8) -0.0073(8)
N5 0.0193(7) 0.0212(7) 0.0225(7) -0.0002(6) -0.0070(6) -0.0083(6)
N5' 0.0179(7) 0.0220(7) 0.0209(7) -0.0035(5) -0.0043(6) -0.0064(6)

loop_
_atom_type_symbol
_atom_type_description
_atom_type_scat_dispersion_real
_atom_type_scat_dispersion_imag
_atom_type_scat_source
C C 0.0033 0.0016 'International Tables Vol C Tables 4.2.6.8 and 6.1.1.4'
H H 0.0000 0.0000 'International Tables Vol C Tables 4.2.6.8 and 6.1.1.4'
N N 0.0061 0.0033 'International Tables Vol C Tables 4.2.6.8 and 6.1.1.4'
O O 0.0106 0.0060 'International Tables Vol C Tables 4.2.6.8 and 6.1.1.4'
S S 0.1246 0.1234 'International Tables Vol C Tables 4.2.6.8 and 6.1.1.4'

loop_
_geom_angle_atom_site_label_1
_geom_angle_atom_site_label_2
_geom_angle_atom_site_label_3
_geom_angle_site_symmetry_1
_geom_angle_site_symmetry_3
_geom_angle
_geom_angle_publ_flag
C7 S1 C9 . . 88.64(8) ?
C18 O1 C23 . . 116.99(13) ?
C7 N1 C6 . . 124.09(13) ?
C7 N1 C21 . . 116.77(14) ?
C6 N1 C21 . . 119.14(13) ?
C7 N2 C8 . . 110.62(13) ?
C12 N3 C13 . . 114.57(13) ?
C13 N4 C10 . . 117.02(14) ?
C2 C1 C6 . . 119.79(17) ?
C2 C1 H1 . . 120.1 ?
C6 C1 H1 . . 120.1 ?
C1 C2 C3 . . 122.08(17) ?
C1 C2 H2 . . 119.0 ?
C3 C2 H2 . . 119.0 ?
C2 C3 C4 . . 117.55(17) ?
C2 C3 C20 . . 121.09(19) ?
C4 C3 C20 . . 121.34(19) ?
C5 C4 C3 . . 121.29(17) ?
C5 C4 H4 . . 119.4 ?
C3 C4 H4 . . 119.4 ?
C4 C5 C6 . . 120.32(17) ?
C4 C5 H5 . . 119.8 ?
C6 C5 H5 . . 119.8 ?
C1 C6 C5 . . 118.96(16) ?
C1 C6 N1 . . 121.09(15) ?
C5 C6 N1 . . 119.88(15) ?
N2 C7 N1 . . 121.04(14) ?
N2 C7 S1 . . 115.41(12) ?
N1 C7 S1 . . 123.51(13) ?
N2 C8 C9 . . 115.91(14) ?
N2 C8 C22 . . 115.90(14) ?
C9 C8 C22 . . 128.19(15) ?
C8 C9 C10 . . 131.61(15) ?
C8 C9 S1 . . 109.42(12) ?
C10 C9 S1 . . 118.95(12) ?
N4 C10 C11 . . 120.22(14) ?
N4 C10 C9 . . 116.07(14) ?
C11 C10 C9 . . 123.70(14) ?
C12 C11 C10 . . 117.24(15) ?
C12 C11 H11 . . 121.4 ?
C10 C11 H11 . . 121.4 ?
N3 C12 C11 . . 124.25(15) ?
N3 C12 H12 . . 117.9 ?
C11 C12 H12 . . 117.9 ?
N4 C13 N3 . . 126.68(14) ?
N4 C13 N5 . . 120.21(14) ?
N3 C13 N5 . . 113.11(13) ?
C19 C14 N5 . . 124.14(14) ?
C19 C14 C15 . . 119.27(15) ?
N5 C14 C15 . . 116.57(14) ?
C16 C15 C14 . . 120.50(16) ?
C16 C15 H15 . . 119.7 ?
C14 C15 H15 . . 119.7 ?
C15 C16 C17 . . 120.48(16) ?
C15 C16 H16 . . 119.8 ?
C17 C16 H16 . . 119.8 ?
C16 C17 C18 . . 119.04(16) ?
C16 C17 H17 . . 120.5 ?
C18 C17 H17 . . 120.5 ?
O1 C18 C17 . . 115.16(15) ?
O1 C18 C19 . . 123.15(14) ?
C17 C18 C19 . . 121.68(15) ?
C18 C19 C14 . . 118.98(15) ?
C18 C19 H19 . . 120.5 ?
C14 C19 H19 . . 120.5 ?
C3 C20 H20A . . 109.5 ?
C3 C20 H20B . . 109.5 ?
H20A C20 H20B . . 109.5 ?
C3 C20 H20C . . 109.5 ?
H20A C20 H20C . . 109.5 ?
H20B C20 H20C . . 109.5 ?
N1 C21 H21A . . 109.5 ?
N1 C21 H21B . . 109.5 ?
H21A C21 H21B . . 109.5 ?
N1 C21 H21C . . 109.5 ?
H21A C21 H21C . . 109.5 ?
H21B C21 H21C . . 109.5 ?
C8 C22 H22A . . 109.5 ?
C8 C22 H22B . . 109.5 ?
H22A C22 H22B . . 109.5 ?
C8 C22 H22C . . 109.5 ?
H22A C22 H22C . . 109.5 ?
H22B C22 H22C . . 109.5 ?
O1 C23 H23A . . 109.5 ?
O1 C23 H23B . . 109.5 ?
H23A C23 H23B . . 109.5 ?
O1 C23 H23C . . 109.5 ?
H23A C23 H23C . . 109.5 ?
H23B C23 H23C . . 109.5 ?
C9' S1' C7' . . 88.66(8) ?
C18' O1' C23' . . 118.32(13) ?
C7' N1' C6' . . 122.53(14) ?
C7' N1' C21' . . 115.57(15) ?
C6' N1' C21' . . 119.97(14) ?
C7' N2' C8' . . 110.83(14) ?
C12' N3' C13' . . 114.45(14) ?
C13' N4' C10' . . 116.72(14) ?
C2' C1' C6' . . 120.40(16) ?
C2' C1' H1' . . 119.8 ?
C6' C1' H1' . . 119.8 ?
C1' C2' C3' . . 121.91(18) ?
C1' C2' H2' . . 119.0 ?
C3' C2' H2' . . 119.0 ?
C4' C3' C2' . . 116.98(18) ?
C4' C3' C20' . . 121.47(18) ?
C2' C3' C20' . . 121.55(18) ?
C5' C4' C3' . . 122.02(17) ?
C5' C4' H4' . . 119.0 ?
C3' C4' H4' . . 119.0 ?
C4' C5' C6' . . 120.58(17) ?
C4' C5' H5' . . 119.7 ?
C6' C5' H5' . . 119.7 ?
C1' C6' C5' . . 118.04(16) ?
C1' C6' N1' . . 121.29(15) ?
C5' C6' N1' . . 120.66(16) ?
N2' C7' N1' . . 121.33(15) ?
N2' C7' S1' . . 115.06(12) ?
N1' C7' S1' . . 123.46(13) ?
N2' C8' C9' . . 115.64(15) ?
N2' C8' C22' . . 116.69(15) ?
C9' C8' C22' . . 127.65(16) ?
C8' C9' C10' . . 131.90(15) ?
C8' C9' S1' . . 109.75(12) ?
C10' C9' S1' . . 118.34(12) ?
N4' C10' C11' . . 120.66(14) ?
N4' C10' C9' . . 115.53(14) ?
C11' C10' C9' . . 123.78(15) ?
C12' C11' C10' . . 117.26(16) ?
C12' C11' H11' . . 121.4 ?
C10' C11' H11' . . 121.4 ?
N3' C12' C11' . . 123.97(16) ?
N3' C12' H12' . . 118.0 ?
C11' C12' H12' . . 118.0 ?
N4' C13' N3' . . 126.86(15) ?
N4' C13' N5' . . 119.53(14) ?
N3' C13' N5' . . 113.61(14) ?
C15' C14' C19' . . 119.57(15) ?
C15' C14' N5' . . 116.54(14) ?
C19' C14' N5' . . 123.74(14) ?
C16' C15' C14' . . 120.21(16) ?
C16' C15' H15' . . 119.9 ?
C14' C15' H15' . . 119.9 ?
C17' C16' C15' . . 120.70(17) ?
C17' C16' H16' . . 119.6 ?
C15' C16' H16' . . 119.6 ?
C16' C17' C18' . . 119.15(17) ?
C16' C17' H17' . . 120.4 ?
C18' C17' H17' . . 120.4 ?
O1' C18' C17' . . 115.16(15) ?
O1' C18' C19' . . 123.49(15) ?
C17' C18' C19' . . 121.34(16) ?
C18' C19' C14' . . 118.95(15) ?
C18' C19' H19' . . 120.5 ?
C14' C19' H19' . . 120.5 ?
C3' C20' H20D . . 109.5 ?
C3' C20' H20E . . 109.5 ?
H20D C20' H20E . . 109.5 ?
C3' C20' H20F . . 109.5 ?
H20D C20' H20F . . 109.5 ?
H20E C20' H20F . . 109.5 ?
N1' C21' H21D . . 109.5 ?
N1' C21' H21E . . 109.5 ?
H21D C21' H21E . . 109.5 ?
N1' C21' H21F . . 109.5 ?
H21D C21' H21F . . 109.5 ?
H21E C21' H21F . . 109.5 ?
C8' C22' H22D . . 109.5 ?
C8' C22' H22E . . 109.5 ?
H22D C22' H22E . . 109.5 ?
C8' C22' H22F . . 109.5 ?
H22D C22' H22F . . 109.5 ?
H22E C22' H22F . . 109.5 ?
O1' C23' H23D . . 109.5 ?
O1' C23' H23E . . 109.5 ?
H23D C23' H23E . . 109.5 ?
O1' C23' H23F . . 109.5 ?
H23D C23' H23F . . 109.5 ?
H23E C23' H23F . . 109.5 ?
C13 N5 C14 . . 131.15(13) ?
C13 N5 H0 . . 114.4 ?
C14 N5 H0 . . 114.4 ?
C13' N5' C14' . . 129.69(13) ?
C13' N5' H0' . . 115.2 ?
C14' N5' H0' . . 115.2 ?

loop_
_geom_bond_atom_site_label_1
_geom_bond_atom_site_label_2
_geom_bond_site_symmetry_2
_geom_bond_distance
_geom_bond_publ_flag
S1 C7 . 1.7377(16) ?
S1 C9 . 1.7414(16) ?
O1 C18 . 1.3739(19) ?
O1 C23 . 1.4259(19) ?
N1 C7 . 1.362(2) ?
N1 C6 . 1.418(2) ?
N1 C21 . 1.4709(19) ?
N2 C7 . 1.314(2) ?
N2 C8 . 1.365(2) ?
N3 C12 . 1.330(2) ?
N3 C13 . 1.352(2) ?
N4 C13 . 1.3362(19) ?
N4 C10 . 1.3563(19) ?
C1 C2 . 1.380(2) ?
C1 C6 . 1.391(2) ?
C1 H1 . 0.9500 ?
C2 C3 . 1.387(3) ?
C2 H2 . 0.9500 ?
C3 C4 . 1.391(3) ?
C3 C20 . 1.513(2) ?
C4 C5 . 1.382(2) ?
C4 H4 . 0.9500 ?
C5 C6 . 1.393(2) ?
C5 H5 . 0.9500 ?
C8 C9 . 1.381(2) ?
C8 C22 . 1.503(2) ?
C9 C10 . 1.448(2) ?
C10 C11 . 1.396(2) ?
C11 C12 . 1.372(2) ?
C11 H11 . 0.9500 ?
C12 H12 . 0.9500 ?
C13 N5 . 1.370(2) ?
C14 C19 . 1.395(2) ?
C14 N5 . 1.398(2) ?
C14 C15 . 1.404(2) ?
C15 C16 . 1.379(2) ?
C15 H15 . 0.9500 ?
C16 C17 . 1.381(2) ?
C16 H16 . 0.9500 ?
C17 C18 . 1.387(2) ?
C17 H17 . 0.9500 ?
C18 C19 . 1.388(2) ?
C19 H19 . 0.9500 ?
C20 H20A . 0.9800 ?
C20 H20B . 0.9800 ?
C20 H20C . 0.9800 ?
C21 H21A . 0.9800 ?
C21 H21B . 0.9800 ?
C21 H21C . 0.9800 ?
C22 H22A . 0.9800 ?
C22 H22B . 0.9800 ?
C22 H22C . 0.9800 ?
C23 H23A . 0.9800 ?
C23 H23B . 0.9800 ?
C23 H23C . 0.9800 ?
S1' C9' . 1.7367(16) ?
S1' C7' . 1.7427(17) ?
O1' C18' . 1.372(2) ?
O1' C23' . 1.416(2) ?
N1' C7' . 1.366(2) ?
N1' C6' . 1.416(2) ?
N1' C21' . 1.474(2) ?
N2' C7' . 1.309(2) ?
N2' C8' . 1.371(2) ?
N3' C12' . 1.336(2) ?
N3' C13' . 1.356(2) ?
N4' C13' . 1.336(2) ?
N4' C10' . 1.356(2) ?
C1' C2' . 1.385(2) ?
C1' C6' . 1.388(2) ?
C1' H1' . 0.9500 ?
C2' C3' . 1.389(3) ?
C2' H2' . 0.9500 ?
C3' C4' . 1.385(3) ?
C3' C20' . 1.499(3) ?
C4' C5' . 1.377(3) ?
C4' H4' . 0.9500 ?
C5' C6' . 1.395(2) ?
C5' H5' . 0.9500 ?
C8' C9' . 1.374(2) ?
C8' C22' . 1.502(2) ?
C9' C10' . 1.450(2) ?
C10' C11' . 1.393(2) ?
C11' C12' . 1.374(2) ?
C11' H11' . 0.9500 ?
C12' H12' . 0.9500 ?
C13' N5' . 1.369(2) ?
C14' C15' . 1.390(2) ?
C14' C19' . 1.396(2) ?
C14' N5' . 1.402(2) ?
C15' C16' . 1.380(2) ?
C15' H15' . 0.9500 ?
C16' C17' . 1.376(3) ?
C16' H16' . 0.9500 ?
C17' C18' . 1.383(2) ?
C17' H17' . 0.9500 ?
C18' C19' . 1.386(2) ?
C19' H19' . 0.9500 ?
C20' H20D . 0.9800 ?
C20' H20E . 0.9800 ?
C20' H20F . 0.9800 ?
C21' H21D . 0.9800 ?
C21' H21E . 0.9800 ?
C21' H21F . 0.9800 ?
C22' H22D . 0.9800 ?
C22' H22E . 0.9800 ?
C22' H22F . 0.9800 ?
C23' H23D . 0.9800 ?
C23' H23E . 0.9800 ?
C23' H23F . 0.9800 ?
N5 H0 . 0.8800 ?
N5' H0' . 0.8800 ?

loop_
_geom_hbond_atom_site_label_D
_geom_hbond_atom_site_label_H
_geom_hbond_atom_site_label_A
_geom_hbond_site_symmetry_A
_geom_hbond_distance_DH
_geom_hbond_distance_HA
_geom_hbond_distance_DA
_geom_hbond_angle_DHA
N5 H0 N3' 2_565 0.88 2.27 3.151(2) 177
N5' H0' N3 2_565 0.88 2.24 3.089(2) 164
C22 H22B O1 2_665 0.98 2.57 3.500(2) 159

loop_
_geom_torsion_atom_site_label_1
_geom_torsion_atom_site_label_2
_geom_torsion_atom_site_label_3
_geom_torsion_atom_site_label_4
_geom_torsion_site_symmetry_1
_geom_torsion_site_symmetry_2
_geom_torsion_site_symmetry_3
_geom_torsion_site_symmetry_4
_geom_torsion
_geom_torsion_publ_flag
C6 C1 C2 C3 . . . . -0.4(3) ?
C1 C2 C3 C4 . . . . -0.5(3) ?
C1 C2 C3 C20 . . . . -178.81(17) ?
C2 C3 C4 C5 . . . . 1.0(3) ?
C20 C3 C4 C5 . . . . 179.31(17) ?
C3 C4 C5 C6 . . . . -0.6(3) ?
C2 C1 C6 C5 . . . . 0.8(2) ?
C2 C1 C6 N1 . . . . 177.79(14) ?
C4 C5 C6 C1 . . . . -0.3(2) ?
C4 C5 C6 N1 . . . . -177.33(15) ?
C7 N1 C6 C1 . . . . 48.2(2) ?
C21 N1 C6 C1 . . . . -131.79(17) ?
C7 N1 C6 C5 . . . . -134.82(18) ?
C21 N1 C6 C5 . . . . 45.2(2) ?
C8 N2 C7 N1 . . . . -178.21(15) ?
C8 N2 C7 S1 . . . . -0.28(19) ?
C6 N1 C7 N2 . . . . -172.95(15) ?
C21 N1 C7 N2 . . . . 7.1(2) ?
C6 N1 C7 S1 . . . . 9.3(2) ?
C21 N1 C7 S1 . . . . -170.69(13) ?
C9 S1 C7 N2 . . . . 0.00(14) ?
C9 S1 C7 N1 . . . . 177.87(16) ?
C7 N2 C8 C9 . . . . 0.5(2) ?
C7 N2 C8 C22 . . . . -178.81(15) ?
N2 C8 C9 C10 . . . . -178.73(17) ?
C22 C8 C9 C10 . . . . 0.5(3) ?
N2 C8 C9 S1 . . . . -0.52(19) ?
C22 C8 C9 S1 . . . . 178.71(15) ?
C7 S1 C9 C8 . . . . 0.28(13) ?
C7 S1 C9 C10 . . . . 178.75(14) ?
C13 N4 C10 C11 . . . . 0.7(2) ?
C13 N4 C10 C9 . . . . -179.93(15) ?
C8 C9 C10 N4 . . . . 177.00(17) ?
S1 C9 C10 N4 . . . . -1.1(2) ?
C8 C9 C10 C11 . . . . -3.7(3) ?
S1 C9 C10 C11 . . . . 178.22(14) ?
N4 C10 C11 C12 . . . . -1.0(3) ?
C9 C10 C11 C12 . . . . 179.69(17) ?
C13 N3 C12 C11 . . . . 1.3(3) ?
C10 C11 C12 N3 . . . . -0.1(3) ?
C10 N4 C13 N3 . . . . 0.7(3) ?
C10 N4 C13 N5 . . . . -179.70(15) ?
C12 N3 C13 N4 . . . . -1.7(3) ?
C12 N3 C13 N5 . . . . 178.67(15) ?
C19 C14 C15 C16 . . . . 0.9(3) ?
N5 C14 C15 C16 . . . . -178.00(16) ?
C14 C15 C16 C17 . . . . -1.7(3) ?
C15 C16 C17 C18 . . . . 0.5(3) ?
C23 O1 C18 C17 . . . . 158.88(17) ?
C23 O1 C18 C19 . . . . -22.2(2) ?
C16 C17 C18 O1 . . . . -179.50(16) ?
C16 C17 C18 C19 . . . . 1.5(3) ?
O1 C18 C19 C14 . . . . 178.81(15) ?
C17 C18 C19 C14 . . . . -2.3(3) ?
N5 C14 C19 C18 . . . . 179.88(15) ?
C15 C14 C19 C18 . . . . 1.1(3) ?
C6' C1' C2' C3' . . . . 2.3(3) ?
C1' C2' C3' C4' . . . . 0.0(3) ?
C1' C2' C3' C20' . . . . 179.9(2) ?
C2' C3' C4' C5' . . . . -1.2(3) ?
C20' C3' C4' C5' . . . . 178.9(2) ?
C3' C4' C5' C6' . . . . 0.1(3) ?
C2' C1' C6' C5' . . . . -3.3(3) ?
C2' C1' C6' N1' . . . . 176.88(16) ?
C4' C5' C6' C1' . . . . 2.2(3) ?
C4' C5' C6' N1' . . . . -178.01(16) ?
C7' N1' C6' C1' . . . . -46.7(3) ?
C21' N1' C6' C1' . . . . 149.80(17) ?
C7' N1' C6' C5' . . . . 133.47(18) ?
C21' N1' C6' C5' . . . . -30.0(2) ?
C8' N2' C7' N1' . . . . 174.26(16) ?
C8' N2' C7' S1' . . . . -1.4(2) ?
C6' N1' C7' N2' . . . . -177.96(16) ?
C21' N1' C7' N2' . . . . -13.8(3) ?
C6' N1' C7' S1' . . . . -2.7(3) ?
C21' N1' C7' S1' . . . . 161.47(14) ?
C9' S1' C7' N2' . . . . 2.15(15) ?
C9' S1' C7' N1' . . . . -173.40(17) ?
C7' N2' C8' C9' . . . . -0.5(2) ?
C7' N2' C8' C22' . . . . 177.95(17) ?
N2' C8' C9' C10' . . . . -178.95(18) ?
C22' C8' C9' C10' . . . . 2.9(3) ?
N2' C8' C9' S1' . . . . 2.0(2) ?
C22' C8' C9' S1' . . . . -176.16(17) ?
C7' S1' C9' C8' . . . . -2.23(14) ?
C7' S1' C9' C10' . . . . 178.60(15) ?
C13' N4' C10' C11' . . . . -2.3(2) ?
C13' N4' C10' C9' . . . . 179.90(15) ?
C8' C9' C10' N4' . . . . -167.75(18) ?
S1' C9' C10' N4' . . . . 11.2(2) ?
C8' C9' C10' C11' . . . . 14.5(3) ?
S1' C9' C10' C11' . . . . -166.56(14) ?
N4' C10' C11' C12' . . . . 2.5(3) ?
C9' C10' C11' C12' . . . . -179.83(17) ?
C13' N3' C12' C11' . . . . -1.8(3) ?
C10' C11' C12' N3' . . . . -0.4(3) ?
C10' N4' C13' N3' . . . . -0.2(3) ?
C10' N4' C13' N5' . . . . 179.63(15) ?
C12' N3' C13' N4' . . . . 2.2(3) ?
C12' N3' C13' N5' . . . . -177.63(15) ?
C19' C14' C15' C16' . . . . -2.9(3) ?
N5' C14' C15' C16' . . . . 172.79(16) ?
C14' C15' C16' C17' . . . . 1.1(3) ?
C15' C16' C17' C18' . . . . 1.3(3) ?
C23' O1' C18' C17' . . . . -173.22(17) ?
C23' O1' C18' C19' . . . . 7.4(3) ?
C16' C17' C18' O1' . . . . 178.81(18) ?
C16' C17' C18' C19' . . . . -1.8(3) ?
O1' C18' C19' C14' . . . . 179.33(16) ?
C17' C18' C19' C14' . . . . 0.0(3) ?
C15' C14' C19' C18' . . . . 2.3(2) ?
N5' C14' C19' C18' . . . . -173.03(15) ?
N4 C13 N5 C14 . . . . -2.6(3) ?
N3 C13 N5 C14 . . . . 177.09(16) ?
C19 C14 N5 C13 . . . . 20.4(3) ?
C15 C14 N5 C13 . . . . -160.71(17) ?
N4' C13' N5' C14' . . . . -12.8(3) ?
N3' C13' N5' C14' . . . . 167.01(16) ?
C15' C14' N5' C13' . . . . 164.55(17) ?
C19' C14' N5' C13' . . . . -20.0(3) ?
